data_7719087
loop_
_publ_author_name
'Sabharwal, Gazal'
'Dwivedi, Khilesh C.'
'Balakrishna, Maravanji S.'

_publ_section_title
;
 Sterically hindered P,N-type amidophosphines
 {{(<i>o</i>-PPh<sub>2</sub>)C<sub>6</sub>H<sub>4</sub>}C(O)NH(R)}:
 synthesis, transition metal chemistry, and catalytic activity in
 stereoselective Heck coupling of aryl chlorides.
;
_journal_issue 30
_journal_name_full 'Dalton transactions (Cambridge, England : 2003)'
_journal_page_first 11551
_journal_page_last 11562
_journal_paper_doi 10.1039/d5dt01353d
_journal_volume 54
_journal_year 2025
_chemical_formula_moiety 'C31 H31 Ag Br N O P'
_chemical_formula_sum 'C31 H31 Ag Br N O P'
_chemical_formula_weight 652.32
_space_group_crystal_system monoclinic
_space_group_IT_number 14
_space_group_name_Hall '-P 2ybc'
_space_group_name_H-M_alt 'P 1 21/c 1'
_atom_sites_solution_hydrogens mixed
_audit_creation_date 2023-06-21
_audit_creation_method
;
Olex2 1.5
(compiled 2023.03.06 svn.rbb2c1857 for OlexSys, GUI svn.r6748)
;
_audit_update_record
;
2025-06-04 deposited with the CCDC.	2025-07-10 downloaded from the CCDC.
;
_cell_angle_alpha 90
_cell_angle_beta 101.545(6)
_cell_angle_gamma 90
_cell_formula_units_Z 4
_cell_length_a 9.039(2)
_cell_length_b 19.088(5)
_cell_length_c 16.471(4)
_cell_measurement_reflns_used 9976
_cell_measurement_temperature 150(2)
_cell_measurement_theta_max 28.21
_cell_measurement_theta_min 2.30
_cell_volume 2784.4(12)
_computing_cell_refinement 'SAINT V8.40A (Bruker, 2019)'
_computing_data_reduction 'SAINT V8.40A (Bruker, 2019)'
_computing_molecular_graphics 'Olex2 1.5 (Dolomanov et al., 2009)'
_computing_publication_material 'Olex2 1.5 (Dolomanov et al., 2009)'
_computing_structure_refinement 'SHELXL 2018/3 (Sheldrick, 2015)'
_computing_structure_solution 'SHELXT 2014/5 (Sheldrick, 2014)'
_diffrn_ambient_temperature 150.00
_diffrn_measured_fraction_theta_full 0.998
_diffrn_measured_fraction_theta_max 0.996
_diffrn_measurement_device_type 'Bruker APEX-II CCD'
_diffrn_measurement_method '\f and \w scans'
_diffrn_radiation_type MoK\a
_diffrn_radiation_wavelength 0.71073
_diffrn_reflns_av_R_equivalents 0.0667
_diffrn_reflns_av_unetI/netI 0.0360
_diffrn_reflns_Laue_measured_fraction_full 0.998
_diffrn_reflns_Laue_measured_fraction_max 0.996
_diffrn_reflns_limit_h_max 11
_diffrn_reflns_limit_h_min -12
_diffrn_reflns_limit_k_max 25
_diffrn_reflns_limit_k_min -25
_diffrn_reflns_limit_l_max 21
_diffrn_reflns_limit_l_min -21
_diffrn_reflns_number 56546
_diffrn_reflns_point_group_measured_fraction_full 0.998
_diffrn_reflns_point_group_measured_fraction_max 0.996
_diffrn_reflns_theta_full 25.242
_diffrn_reflns_theta_max 28.214
_diffrn_reflns_theta_min 2.300
_diffrn_source_current 1.4
_diffrn_source_power 0.07
_diffrn_source_voltage 50.0
_diffrn_standards_number 0
_exptl_absorpt_coefficient_mu 2.241
_exptl_absorpt_correction_T_max 0.7457
_exptl_absorpt_correction_T_min 0.4177
_exptl_absorpt_correction_type none
_exptl_absorpt_process_details
;
SADABS-2016/2 (Bruker,2016/2) was used for absorption correction.
wR2(int) was 0.1414 before and 0.0861 after correction.
The Ratio of minimum to maximum transmission is 0.5601.
The \l/2 correction factor is Not present.
;
_exptl_crystal_colour colourless
_exptl_crystal_colour_primary colourless
_exptl_crystal_density_diffrn 1.556
_exptl_crystal_description block
_exptl_crystal_F_000 1316
_exptl_crystal_size_max 0.103
_exptl_crystal_size_mid 0.062
_exptl_crystal_size_min 0.049
_refine_diff_density_max 1.204
_refine_diff_density_min -0.521
_refine_diff_density_rms 0.093
_refine_ls_extinction_method none
_refine_ls_goodness_of_fit_ref 1.039
_refine_ls_hydrogen_treatment mixed
_refine_ls_matrix_type full
_refine_ls_number_parameters 333
_refine_ls_number_reflns 6816
_refine_ls_number_restraints 0
_refine_ls_restrained_S_all 1.039
_refine_ls_R_factor_all 0.0361
_refine_ls_R_factor_gt 0.0295
_refine_ls_shift/su_max 0.002
_refine_ls_shift/su_mean 0.000
_refine_ls_structure_factor_coef Fsqd
_refine_ls_weighting_details 'w=1/[\s^2^(Fo^2^)+(0.0379P)^2^+2.4882P] where P=(Fo^2^+2Fc^2^)/3'
_refine_ls_weighting_scheme calc
_refine_ls_wR_factor_gt 0.0770
_refine_ls_wR_factor_ref 0.0808
_reflns_Friedel_coverage 0.000
_reflns_number_gt 5980
_reflns_number_total 6816
_reflns_threshold_expression 'I > 2\s(I)'
_cod_data_source_file d5dt01353d2.cif
_cod_data_source_block Complex_4
_cod_depositor_comments 'Adding full bibliography for 7719085--7719094.cif.'
_cod_original_cell_volume 2784.3(12)
_cod_database_code 7719087
_shelx_shelxl_version_number 2018/3
_shelx_space_group_comment
;
The symmetry employed for this shelxl refinement is uniquely defined
by the following loop, which should always be used as a source of
symmetry information in preference to the above space-group names.
They are only intended as comments.
;
_shelx_estimated_absorpt_t_max 0.898
_shelx_estimated_absorpt_t_min 0.802
_olex2_refinement_description
;
1.a Ternary CH refined with riding coordinates:
 C7(H7), C10(H10)
1.b Aromatic/amide H refined with riding coordinates:
 C18(H18), C17(H17), C16(H16), C5(H5), C4(H4), C3(H3), C21(H21), C22(H22),
 C23(H23), C24(H24), C25(H25), C31(H31), C30(H30), C29(H29), C28(H28), C27(H27)
1.c Idealised Me refined as rotating group:
 C9(H9A,H9B,H9C), C8(H8A,H8B,H8C), C12(H12A,H12B,H12C), C11(H11A,H11B,H11C)
;
_olex2_submission_special_instructions 'No special instructions were received'

loop_
_space_group_symop_operation_xyz
'x, y, z'
'-x, y+1/2, -z+1/2'
'-x, -y, -z'
'x, -y-1/2, z-1/2'

loop_
_atom_site_label
_atom_site_type_symbol
_atom_site_fract_x
_atom_site_fract_y
_atom_site_fract_z
_atom_site_U_iso_or_equiv
_atom_site_adp_type
_atom_site_occupancy
_atom_site_site_symmetry_order
_atom_site_calc_flag
_atom_site_refinement_flags_posn
_atom_site_refinement_flags_adp
_atom_site_refinement_flags_occupancy
_atom_site_disorder_assembly
_atom_site_disorder_group
Ag1 Ag 0.06182(2) 0.47010(2) 0.40529(2) 0.02379(6) Uani 1 1 d . . . . .
Br1 Br 0.14018(3) 0.57842(2) 0.50998(2) 0.02320(7) Uani 1 1 d . . . . .
P1 P 0.09761(6) 0.44305(3) 0.26726(3) 0.01608(11) Uani 1 1 d . . . . .
O1 O 0.25092(18) 0.33993(9) 0.36379(10) 0.0239(3) Uani 1 1 d . . . . .
C15 C 0.5589(2) 0.41526(11) 0.28413(13) 0.0187(4) Uani 1 1 d . . . . .
N1 N 0.4971(2) 0.34662(9) 0.42886(11) 0.0161(3) Uani 1 1 d . . . . .
C19 C 0.2919(2) 0.44555(11) 0.24773(12) 0.0152(4) Uani 1 1 d . . . . .
C18 C 0.3252(3) 0.48773(11) 0.18414(13) 0.0185(4) Uani 1 1 d . . . . .
H18 H 0.246172 0.513150 0.149866 0.022 Uiso 1 1 calc R U . . .
C17 C 0.4721(3) 0.49321(12) 0.17006(14) 0.0208(4) Uani 1 1 d . . . . .
H17 H 0.491967 0.521651 0.126122 0.025 Uiso 1 1 calc R U . . .
C16 C 0.5893(3) 0.45705(12) 0.22032(14) 0.0207(4) Uani 1 1 d . . . . .
H16 H 0.689468 0.460872 0.211122 0.025 Uiso 1 1 calc R U . . .
C14 C 0.4121(2) 0.40916(11) 0.29875(12) 0.0148(4) Uani 1 1 d . . . . .
C13 C 0.3793(2) 0.36249(11) 0.36655(12) 0.0163(4) Uani 1 1 d . . . . .
C1 C 0.4829(2) 0.29482(11) 0.49027(12) 0.0152(4) Uani 1 1 d . . . . .
C6 C 0.5419(2) 0.22759(11) 0.48186(13) 0.0171(4) Uani 1 1 d . . . . .
C7 C 0.6220(3) 0.21075(12) 0.41118(14) 0.0224(4) Uani 1 1 d . . . . .
H7 H 0.673475 0.254534 0.398205 0.027 Uiso 1 1 calc R U . . .
C9 C 0.7428(3) 0.15391(14) 0.43206(17) 0.0320(6) Uani 1 1 d . . . . .
H9A H 0.814547 0.166881 0.482671 0.048 Uiso 1 1 calc R U . . .
H9B H 0.796456 0.149181 0.386210 0.048 Uiso 1 1 calc R U . . .
H9C H 0.694792 0.109235 0.440689 0.048 Uiso 1 1 calc R U . . .
C8 C 0.5049(3) 0.19089(13) 0.33328(14) 0.0270(5) Uani 1 1 d . . . . .
H8A H 0.436484 0.230470 0.316663 0.040 Uiso 1 1 calc R U . . .
H8B H 0.446752 0.150219 0.345367 0.040 Uiso 1 1 calc R U . . .
H8C H 0.556847 0.179323 0.288188 0.040 Uiso 1 1 calc R U . . .
C5 C 0.5213(3) 0.17659(12) 0.53944(14) 0.0226(4) Uani 1 1 d . . . . .
H5 H 0.561019 0.130868 0.535891 0.027 Uiso 1 1 calc R U . . .
C4 C 0.4433(3) 0.19204(13) 0.60179(14) 0.0241(5) Uani 1 1 d . . . . .
H4 H 0.426181 0.156261 0.638940 0.029 Uiso 1 1 calc R U . . .
C3 C 0.3902(3) 0.25931(12) 0.61030(13) 0.0199(4) Uani 1 1 d . . . . .
H3 H 0.339239 0.269308 0.654116 0.024 Uiso 1 1 calc R U . . .
C2 C 0.4105(2) 0.31251(11) 0.55540(12) 0.0165(4) Uani 1 1 d . . . . .
C10 C 0.3627(3) 0.38788(12) 0.56677(13) 0.0199(4) Uani 1 1 d . . . . .
H10 H 0.309720 0.405639 0.511444 0.024 Uiso 1 1 calc R U . . .
C12 C 0.2543(3) 0.39587(13) 0.62697(15) 0.0249(5) Uani 1 1 d . . . . .
H12A H 0.221622 0.444793 0.627549 0.037 Uiso 1 1 calc R U . . .
H12B H 0.305973 0.382161 0.682802 0.037 Uiso 1 1 calc R U . . .
H12C H 0.165983 0.365750 0.609006 0.037 Uiso 1 1 calc R U . . .
C11 C 0.5022(3) 0.43403(14) 0.59586(18) 0.0342(6) Uani 1 1 d . . . . .
H11A H 0.471695 0.483357 0.594144 0.051 Uiso 1 1 calc R U . . .
H11B H 0.574151 0.426903 0.559298 0.051 Uiso 1 1 calc R U . . .
H11C H 0.549983 0.421305 0.652714 0.051 Uiso 1 1 calc R U . . .
C20 C -0.0011(2) 0.51059(12) 0.19643(13) 0.0186(4) Uani 1 1 d . . . . .
C21 C -0.0089(3) 0.57823(13) 0.22780(15) 0.0239(5) Uani 1 1 d . . . . .
H21 H 0.037915 0.587951 0.283592 0.029 Uiso 1 1 calc R U . . .
C22 C -0.0845(3) 0.63169(14) 0.17841(17) 0.0290(5) Uani 1 1 d . . . . .
H22 H -0.088405 0.677424 0.200642 0.035 Uiso 1 1 calc R U . . .
C23 C -0.1540(3) 0.61818(15) 0.09690(16) 0.0314(6) Uani 1 1 d . . . . .
H23 H -0.204678 0.654628 0.063052 0.038 Uiso 1 1 calc R U . . .
C24 C -0.1489(3) 0.55112(16) 0.06519(16) 0.0335(6) Uani 1 1 d . . . . .
H24 H -0.197452 0.541629 0.009619 0.040 Uiso 1 1 calc R U . . .
C25 C -0.0726(3) 0.49716(14) 0.11437(15) 0.0272(5) Uani 1 1 d . . . . .
H25 H -0.069564 0.451438 0.091971 0.033 Uiso 1 1 calc R U . . .
C26 C 0.0158(2) 0.36151(12) 0.22130(13) 0.0193(4) Uani 1 1 d . . . . .
C31 C 0.0591(3) 0.33035(13) 0.15263(14) 0.0246(5) Uani 1 1 d . . . . .
H31 H 0.137493 0.350587 0.129649 0.030 Uiso 1 1 calc R U . . .
C30 C -0.0131(3) 0.26964(13) 0.11804(16) 0.0310(6) Uani 1 1 d . . . . .
H30 H 0.017916 0.248227 0.072112 0.037 Uiso 1 1 calc R U . . .
C29 C -0.1292(3) 0.24026(14) 0.14990(18) 0.0357(6) Uani 1 1 d . . . . .
H29 H -0.179700 0.199600 0.125135 0.043 Uiso 1 1 calc R U . . .
C28 C -0.1713(3) 0.27057(14) 0.21810(19) 0.0356(6) Uani 1 1 d . . . . .
H28 H -0.250883 0.250457 0.240206 0.043 Uiso 1 1 calc R U . . .
C27 C -0.0984(3) 0.33012(13) 0.25461(16) 0.0268(5) Uani 1 1 d . . . . .
H27 H -0.126251 0.349585 0.302470 0.032 Uiso 1 1 calc R U . . .
H1 H 0.582(4) 0.3663(17) 0.4305(19) 0.034(8) Uiso 1 1 d . . . . .

loop_
_atom_site_aniso_label
_atom_site_aniso_U_11
_atom_site_aniso_U_22
_atom_site_aniso_U_33
_atom_site_aniso_U_23
_atom_site_aniso_U_13
_atom_site_aniso_U_12
Ag1 0.02524(10) 0.03239(11) 0.01515(9) -0.00148(6) 0.00741(7) 0.00461(7)
Br1 0.02086(12) 0.02876(13) 0.02076(11) -0.00330(8) 0.00601(9) -0.00601(8)
P1 0.0155(2) 0.0198(3) 0.0134(2) -0.0006(2) 0.00389(19) 0.0004(2)
O1 0.0173(7) 0.0322(9) 0.0208(7) 0.0074(7) 0.0007(6) -0.0048(6)
C15 0.0188(10) 0.0207(10) 0.0171(9) -0.0019(8) 0.0049(8) -0.0004(8)
N1 0.0156(8) 0.0173(9) 0.0150(8) 0.0014(7) 0.0022(7) -0.0019(7)
C19 0.0167(9) 0.0150(9) 0.0143(9) -0.0027(7) 0.0041(7) -0.0014(7)
C18 0.0222(10) 0.0164(10) 0.0174(9) 0.0015(8) 0.0052(8) 0.0022(8)
C17 0.0254(11) 0.0180(10) 0.0212(10) 0.0039(8) 0.0101(9) -0.0018(8)
C16 0.0175(10) 0.0236(11) 0.0225(10) -0.0017(9) 0.0079(8) -0.0027(8)
C14 0.0180(9) 0.0148(9) 0.0120(8) -0.0012(7) 0.0042(7) -0.0003(7)
C13 0.0184(10) 0.0170(10) 0.0136(9) 0.0000(7) 0.0032(7) 0.0006(8)
C1 0.0146(9) 0.0172(10) 0.0125(9) 0.0020(7) -0.0006(7) -0.0007(7)
C6 0.0171(9) 0.0180(10) 0.0158(9) -0.0027(8) 0.0020(8) -0.0009(8)
C7 0.0247(11) 0.0209(11) 0.0232(11) -0.0052(9) 0.0083(9) -0.0003(9)
C9 0.0234(12) 0.0356(14) 0.0366(13) -0.0155(11) 0.0047(10) 0.0053(10)
C8 0.0336(13) 0.0287(12) 0.0186(10) -0.0032(9) 0.0051(9) 0.0024(10)
C5 0.0269(11) 0.0172(10) 0.0231(10) 0.0008(8) 0.0036(9) 0.0033(9)
C4 0.0276(12) 0.0232(11) 0.0214(10) 0.0083(9) 0.0049(9) 0.0018(9)
C3 0.0226(10) 0.0233(11) 0.0142(9) 0.0026(8) 0.0047(8) 0.0009(8)
C2 0.0163(9) 0.0185(10) 0.0139(9) -0.0003(8) 0.0012(7) 0.0006(8)
C10 0.0244(11) 0.0189(10) 0.0172(9) -0.0013(8) 0.0064(8) 0.0030(8)
C12 0.0256(11) 0.0258(12) 0.0251(11) -0.0018(9) 0.0095(9) 0.0047(9)
C11 0.0383(15) 0.0287(13) 0.0400(15) -0.0151(11) 0.0185(12) -0.0104(11)
C20 0.0156(9) 0.0243(11) 0.0166(9) 0.0020(8) 0.0046(8) 0.0016(8)
C21 0.0222(11) 0.0260(12) 0.0234(11) 0.0005(9) 0.0040(9) 0.0035(9)
C22 0.0274(12) 0.0262(12) 0.0339(13) 0.0022(10) 0.0073(10) 0.0059(10)
C23 0.0239(12) 0.0384(14) 0.0312(13) 0.0106(11) 0.0035(10) 0.0088(10)
C24 0.0338(14) 0.0437(15) 0.0201(11) 0.0032(11) -0.0020(10) 0.0052(12)
C25 0.0285(12) 0.0315(13) 0.0207(11) -0.0024(10) 0.0030(9) 0.0036(10)
C26 0.0161(10) 0.0192(10) 0.0210(10) -0.0004(8) -0.0003(8) 0.0009(8)
C31 0.0247(11) 0.0256(11) 0.0226(11) -0.0037(9) 0.0027(9) 0.0025(9)
C30 0.0364(14) 0.0249(12) 0.0264(12) -0.0053(10) -0.0064(10) 0.0066(10)
C29 0.0361(14) 0.0206(12) 0.0421(15) 0.0006(11) -0.0118(12) -0.0023(10)
C28 0.0269(13) 0.0282(13) 0.0494(16) 0.0078(12) 0.0021(12) -0.0060(10)
C27 0.0211(11) 0.0269(12) 0.0327(12) 0.0034(10) 0.0061(10) 0.0004(9)

loop_
_atom_type_symbol
_atom_type_description
_atom_type_scat_dispersion_real
_atom_type_scat_dispersion_imag
_atom_type_scat_source
C C 0.0033 0.0016 'International Tables Vol C Tables 4.2.6.8 and 6.1.1.4'
H H 0.0000 0.0000 'International Tables Vol C Tables 4.2.6.8 and 6.1.1.4'
Ag Ag -0.8971 1.1015 'International Tables Vol C Tables 4.2.6.8 and 6.1.1.4'
Br Br -0.2901 2.4595 'International Tables Vol C Tables 4.2.6.8 and 6.1.1.4'
N N 0.0061 0.0033 'International Tables Vol C Tables 4.2.6.8 and 6.1.1.4'
O O 0.0106 0.0060 'International Tables Vol C Tables 4.2.6.8 and 6.1.1.4'
P P 0.1023 0.0942 'International Tables Vol C Tables 4.2.6.8 and 6.1.1.4'

loop_
_geom_angle_atom_site_label_1
_geom_angle_atom_site_label_2
_geom_angle_atom_site_label_3
_geom_angle
_geom_angle_site_symmetry_1
_geom_angle_site_symmetry_3
_geom_angle_publ_flag
Br1 Ag1 Br1 92.938(16) 3_566 . ?
P1 Ag1 Br1 130.606(17) . 3_566 ?
P1 Ag1 Br1 134.327(18) . . ?
Ag1 Br1 Ag1 87.062(16) 3_566 . ?
C19 P1 Ag1 117.98(7) . . ?
C20 P1 Ag1 107.88(7) . . ?
C20 P1 C19 103.18(10) . . ?
C26 P1 Ag1 117.00(8) . . ?
C26 P1 C19 105.71(10) . . ?
C26 P1 C20 103.27(10) . . ?
C16 C15 C14 121.0(2) . . ?
C13 N1 C1 121.21(18) . . ?
C13 N1 H1 120(2) . . ?
C1 N1 H1 119(2) . . ?
C18 C19 P1 119.90(16) . . ?
C18 C19 C14 118.18(19) . . ?
C14 C19 P1 121.80(15) . . ?
C19 C18 H18 119.3 . . ?
C17 C18 C19 121.4(2) . . ?
C17 C18 H18 119.3 . . ?
C18 C17 H17 120.0 . . ?
C16 C17 C18 120.0(2) . . ?
C16 C17 H17 120.0 . . ?
C15 C16 C17 119.5(2) . . ?
C15 C16 H16 120.3 . . ?
C17 C16 H16 120.3 . . ?
C15 C14 C19 119.87(19) . . ?
C15 C14 C13 120.76(19) . . ?
C19 C14 C13 119.34(18) . . ?
O1 C13 N1 122.79(19) . . ?
O1 C13 C14 120.31(18) . . ?
N1 C13 C14 116.90(18) . . ?
C6 C1 N1 117.94(18) . . ?
C2 C1 N1 119.50(18) . . ?
C2 C1 C6 122.55(19) . . ?
C1 C6 C7 121.02(19) . . ?
C5 C6 C1 117.63(19) . . ?
C5 C6 C7 121.3(2) . . ?
C6 C7 H7 107.4 . . ?
C6 C7 C9 113.9(2) . . ?
C6 C7 C8 109.64(19) . . ?
C9 C7 H7 107.4 . . ?
C9 C7 C8 110.73(19) . . ?
C8 C7 H7 107.4 . . ?
C7 C9 H9A 109.5 . . ?
C7 C9 H9B 109.5 . . ?
C7 C9 H9C 109.5 . . ?
H9A C9 H9B 109.5 . . ?
H9A C9 H9C 109.5 . . ?
H9B C9 H9C 109.5 . . ?
C7 C8 H8A 109.5 . . ?
C7 C8 H8B 109.5 . . ?
C7 C8 H8C 109.5 . . ?
H8A C8 H8B 109.5 . . ?
H8A C8 H8C 109.5 . . ?
H8B C8 H8C 109.5 . . ?
C6 C5 H5 119.7 . . ?
C4 C5 C6 120.7(2) . . ?
C4 C5 H5 119.7 . . ?
C5 C4 H4 119.7 . . ?
C3 C4 C5 120.5(2) . . ?
C3 C4 H4 119.7 . . ?
C4 C3 H3 119.5 . . ?
C4 C3 C2 121.0(2) . . ?
C2 C3 H3 119.5 . . ?
C1 C2 C10 120.50(18) . . ?
C3 C2 C1 117.49(19) . . ?
C3 C2 C10 121.96(19) . . ?
C2 C10 H10 107.7 . . ?
C2 C10 C12 113.99(19) . . ?
C2 C10 C11 110.15(19) . . ?
C12 C10 H10 107.7 . . ?
C11 C10 H10 107.7 . . ?
C11 C10 C12 109.42(19) . . ?
C10 C12 H12A 109.5 . . ?
C10 C12 H12B 109.5 . . ?
C10 C12 H12C 109.5 . . ?
H12A C12 H12B 109.5 . . ?
H12A C12 H12C 109.5 . . ?
H12B C12 H12C 109.5 . . ?
C10 C11 H11A 109.5 . . ?
C10 C11 H11B 109.5 . . ?
C10 C11 H11C 109.5 . . ?
H11A C11 H11B 109.5 . . ?
H11A C11 H11C 109.5 . . ?
H11B C11 H11C 109.5 . . ?
C21 C20 P1 117.76(16) . . ?
C21 C20 C25 118.6(2) . . ?
C25 C20 P1 123.64(18) . . ?
C20 C21 H21 119.5 . . ?
C22 C21 C20 121.0(2) . . ?
C22 C21 H21 119.5 . . ?
C21 C22 H22 119.9 . . ?
C23 C22 C21 120.1(2) . . ?
C23 C22 H22 119.9 . . ?
C22 C23 H23 120.2 . . ?
C24 C23 C22 119.5(2) . . ?
C24 C23 H23 120.2 . . ?
C23 C24 H24 119.7 . . ?
C23 C24 C25 120.6(2) . . ?
C25 C24 H24 119.7 . . ?
C20 C25 C24 120.1(2) . . ?
C20 C25 H25 120.0 . . ?
C24 C25 H25 120.0 . . ?
C31 C26 P1 122.84(18) . . ?
C27 C26 P1 118.28(18) . . ?
C27 C26 C31 118.9(2) . . ?
C26 C31 H31 120.0 . . ?
C30 C31 C26 120.0(2) . . ?
C30 C31 H31 120.0 . . ?
C31 C30 H30 119.7 . . ?
C29 C30 C31 120.7(2) . . ?
C29 C30 H30 119.7 . . ?
C30 C29 H29 120.3 . . ?
C28 C29 C30 119.5(2) . . ?
C28 C29 H29 120.3 . . ?
C29 C28 H28 119.7 . . ?
C29 C28 C27 120.7(3) . . ?
C27 C28 H28 119.7 . . ?
C26 C27 H27 119.8 . . ?
C28 C27 C26 120.3(2) . . ?
C28 C27 H27 119.8 . . ?

loop_
_geom_bond_atom_site_label_1
_geom_bond_atom_site_label_2
_geom_bond_distance
_geom_bond_site_symmetry_2
_geom_bond_publ_flag
Ag1 Br1 2.6758(5) 3_566 ?
Ag1 Br1 2.6947(6) . ?
Ag1 P1 2.4154(7) . ?
P1 C19 1.848(2) . ?
P1 C20 1.844(2) . ?
P1 C26 1.822(2) . ?
O1 C13 1.230(3) . ?
C15 C16 1.390(3) . ?
C15 C14 1.400(3) . ?
N1 C13 1.357(3) . ?
N1 C1 1.439(3) . ?
N1 H1 0.85(3) . ?
C19 C18 1.401(3) . ?
C19 C14 1.415(3) . ?
C18 H18 0.9500 . ?
C18 C17 1.397(3) . ?
C17 H17 0.9500 . ?
C17 C16 1.390(3) . ?
C16 H16 0.9500 . ?
C14 C13 1.504(3) . ?
C1 C6 1.407(3) . ?
C1 C2 1.405(3) . ?
C6 C7 1.523(3) . ?
C6 C5 1.397(3) . ?
C7 H7 1.0000 . ?
C7 C9 1.529(3) . ?
C7 C8 1.539(3) . ?
C9 H9A 0.9800 . ?
C9 H9B 0.9800 . ?
C9 H9C 0.9800 . ?
C8 H8A 0.9800 . ?
C8 H8B 0.9800 . ?
C8 H8C 0.9800 . ?
C5 H5 0.9500 . ?
C5 C4 1.389(3) . ?
C4 H4 0.9500 . ?
C4 C3 1.388(3) . ?
C3 H3 0.9500 . ?
C3 C2 1.396(3) . ?
C2 C10 1.525(3) . ?
C10 H10 1.0000 . ?
C10 C12 1.535(3) . ?
C10 C11 1.534(3) . ?
C12 H12A 0.9800 . ?
C12 H12B 0.9800 . ?
C12 H12C 0.9800 . ?
C11 H11A 0.9800 . ?
C11 H11B 0.9800 . ?
C11 H11C 0.9800 . ?
C20 C21 1.398(3) . ?
C20 C25 1.400(3) . ?
C21 H21 0.9500 . ?
C21 C22 1.395(3) . ?
C22 H22 0.9500 . ?
C22 C23 1.388(4) . ?
C23 H23 0.9500 . ?
C23 C24 1.387(4) . ?
C24 H24 0.9500 . ?
C24 C25 1.403(4) . ?
C25 H25 0.9500 . ?
C26 C31 1.401(3) . ?
C26 C27 1.397(3) . ?
C31 H31 0.9500 . ?
C31 C30 1.394(3) . ?
C30 H30 0.9500 . ?
C30 C29 1.383(4) . ?
C29 H29 0.9500 . ?
C29 C28 1.383(4) . ?
C28 H28 0.9500 . ?
C28 C27 1.389(4) . ?
C27 H27 0.9500 . ?

loop_
_geom_torsion_atom_site_label_1
_geom_torsion_atom_site_label_2
_geom_torsion_atom_site_label_3
_geom_torsion_atom_site_label_4
_geom_torsion
_geom_torsion_site_symmetry_1
_geom_torsion_site_symmetry_2
_geom_torsion_site_symmetry_3
_geom_torsion_site_symmetry_4
_geom_torsion_publ_flag
Ag1 P1 C19 C18 -124.75(15) . . . . ?
Ag1 P1 C19 C14 51.25(19) . . . . ?
Ag1 P1 C20 C21 31.94(19) . . . . ?
Ag1 P1 C20 C25 -145.69(19) . . . . ?
Ag1 P1 C26 C31 -163.02(16) . . . . ?
Ag1 P1 C26 C27 19.0(2) . . . . ?
P1 C19 C18 C17 177.17(17) . . . . ?
P1 C19 C14 C15 -176.89(16) . . . . ?
P1 C19 C14 C13 5.0(3) . . . . ?
P1 C20 C21 C22 -178.62(19) . . . . ?
P1 C20 C25 C24 178.2(2) . . . . ?
P1 C26 C31 C30 -177.00(18) . . . . ?
P1 C26 C27 C28 175.57(19) . . . . ?
C15 C14 C13 O1 -157.3(2) . . . . ?
C15 C14 C13 N1 22.1(3) . . . . ?
N1 C1 C6 C7 1.6(3) . . . . ?
N1 C1 C6 C5 -177.00(19) . . . . ?
N1 C1 C2 C3 175.73(18) . . . . ?
N1 C1 C2 C10 -6.7(3) . . . . ?
C19 P1 C20 C21 -93.64(19) . . . . ?
C19 P1 C20 C25 88.7(2) . . . . ?
C19 P1 C26 C31 -29.4(2) . . . . ?
C19 P1 C26 C27 152.70(18) . . . . ?
C19 C18 C17 C16 -0.8(3) . . . . ?
C19 C14 C13 O1 20.8(3) . . . . ?
C19 C14 C13 N1 -159.83(19) . . . . ?
C18 C19 C14 C15 -0.8(3) . . . . ?
C18 C19 C14 C13 -178.93(18) . . . . ?
C18 C17 C16 C15 0.4(3) . . . . ?
C16 C15 C14 C19 0.4(3) . . . . ?
C16 C15 C14 C13 178.50(19) . . . . ?
C14 C15 C16 C17 -0.2(3) . . . . ?
C14 C19 C18 C17 1.0(3) . . . . ?
C13 N1 C1 C6 100.8(2) . . . . ?
C13 N1 C1 C2 -78.7(3) . . . . ?
C1 N1 C13 O1 8.2(3) . . . . ?
C1 N1 C13 C14 -171.13(18) . . . . ?
C1 C6 C7 C9 150.8(2) . . . . ?
C1 C6 C7 C8 -84.5(2) . . . . ?
C1 C6 C5 C4 0.9(3) . . . . ?
C1 C2 C10 C12 166.62(19) . . . . ?
C1 C2 C10 C11 -69.9(3) . . . . ?
C6 C1 C2 C3 -3.8(3) . . . . ?
C6 C1 C2 C10 173.79(19) . . . . ?
C6 C5 C4 C3 -2.9(4) . . . . ?
C7 C6 C5 C4 -177.7(2) . . . . ?
C5 C6 C7 C9 -30.7(3) . . . . ?
C5 C6 C7 C8 94.0(2) . . . . ?
C5 C4 C3 C2 1.5(4) . . . . ?
C4 C3 C2 C1 1.7(3) . . . . ?
C4 C3 C2 C10 -175.8(2) . . . . ?
C3 C2 C10 C12 -15.9(3) . . . . ?
C3 C2 C10 C11 107.5(2) . . . . ?
C2 C1 C6 C7 -178.92(19) . . . . ?
C2 C1 C6 C5 2.5(3) . . . . ?
C20 P1 C19 C18 -5.97(19) . . . . ?
C20 P1 C19 C14 170.03(17) . . . . ?
C20 P1 C26 C31 78.7(2) . . . . ?
C20 P1 C26 C27 -99.26(19) . . . . ?
C20 C21 C22 C23 0.3(4) . . . . ?
C21 C20 C25 C24 0.6(4) . . . . ?
C21 C22 C23 C24 0.6(4) . . . . ?
C22 C23 C24 C25 -0.8(4) . . . . ?
C23 C24 C25 C20 0.2(4) . . . . ?
C25 C20 C21 C22 -0.9(4) . . . . ?
C26 P1 C19 C18 102.14(18) . . . . ?
C26 P1 C19 C14 -81.86(18) . . . . ?
C26 P1 C20 C21 156.43(18) . . . . ?
C26 P1 C20 C25 -21.2(2) . . . . ?
C26 C31 C30 C29 1.1(4) . . . . ?
C31 C26 C27 C28 -2.4(3) . . . . ?
C31 C30 C29 C28 -1.7(4) . . . . ?
C30 C29 C28 C27 0.1(4) . . . . ?
C29 C28 C27 C26 1.9(4) . . . . ?
C27 C26 C31 C30 0.9(3) . . . . ?
